data_4324871
loop_
_publ_author_name
'Dariusz Matoga'
'Janusz Szklarzewicz'
'Ryszard Grybo\'s'
'Katarzyna Kurpiewska'
'Wojciech Nitek'

_publ_section_title
;
 Spacer-Dependent Structural and Physicochemical Diversity in Copper(II)
 Complexes with Salicyloyl Hydrazones: A Monomer and Soluble Polymers
;
_journal_name_full 'Inorganic Chemistry'
_journal_page_first 3501
_journal_page_last 3510
_journal_paper_doi 10.1021/ic1024586
_journal_volume 50
_journal_year 2011
_chemical_formula_sum 'C20 H22 Cu N4 O4'
_chemical_formula_weight 445.79
_chemical_name_systematic
;
 ?
;
_space_group_IT_number 14
_symmetry_cell_setting monoclinic
_symmetry_space_group_name_Hall '-P 2ybc'
_symmetry_space_group_name_H-M 'P 1 21/c 1'
_atom_sites_solution_hydrogens geom
_atom_sites_solution_primary direct
_atom_sites_solution_secondary difmap
_audit_creation_method 'WinGX routine CIF_UPDATE'
_cell_angle_alpha 90
_cell_angle_beta 116.857(2)
_cell_angle_gamma 90
_cell_formula_units_Z 2
_cell_length_a 6.22000(10)
_cell_length_b 16.2648(3)
_cell_length_c 10.5760(3)
_cell_measurement_reflns_used 3726
_cell_measurement_temperature 293(2)
_cell_measurement_theta_max 28.6136
_cell_measurement_theta_min 3.301
_cell_volume 954.54(4)
_computing_cell_refinement
;
        CrysAlisPro, Oxford Diffraction Ltd.,
        Version 1.171.33.42 (release 29-05-2009 CrysAlis171 .NET)
        (compiled May 29 2009,17:40:42)
;
_computing_data_collection
;
        CrysAlisPro, Oxford Diffraction Ltd.,
        Version 1.171.33.42 (release 29-05-2009 CrysAlis171 .NET)
        (compiled May 29 2009,17:40:42)
;
_computing_data_reduction
;
        CrysAlisPro, Oxford Diffraction Ltd.,
        Version 1.171.33.42 (release 29-05-2009 CrysAlis171 .NET)
        (compiled May 29 2009,17:40:42)
;
_computing_structure_refinement 'SHELXL-97 (Sheldrick, 1997)'
_diffrn_ambient_temperature 293(2)
_diffrn_detector_area_resol_mean 10.3756
_diffrn_measured_fraction_theta_full 0.996
_diffrn_measured_fraction_theta_max 0.996
_diffrn_measurement_device_type 'SuperNova, Dual, Cu at zero, Atlas'
_diffrn_measurement_method '\w scans'
_diffrn_orient_matrix_UB_11 0.0132462588
_diffrn_orient_matrix_UB_12 0.0247051506
_diffrn_orient_matrix_UB_13 0.061925635
_diffrn_orient_matrix_UB_21 -0.0164698076
_diffrn_orient_matrix_UB_22 0.0358578975
_diffrn_orient_matrix_UB_23 -0.0426050209
_diffrn_orient_matrix_UB_31 -0.1134509864
_diffrn_orient_matrix_UB_32 -0.0023575095
_diffrn_orient_matrix_UB_33 0.0018255638
_diffrn_radiation_monochromator graphite
_diffrn_radiation_type MoK\a
_diffrn_radiation_wavelength 0.71073
_diffrn_reflns_av_R_equivalents 0.0191
_diffrn_reflns_av_unetI/netI 0.0233
_diffrn_reflns_limit_h_max 3
_diffrn_reflns_limit_h_min -7
_diffrn_reflns_limit_k_max 20
_diffrn_reflns_limit_k_min -20
_diffrn_reflns_limit_l_max 13
_diffrn_reflns_limit_l_min -11
_diffrn_reflns_number 5481
_diffrn_reflns_theta_full 26.36
_diffrn_reflns_theta_max 26.36
_diffrn_reflns_theta_min 3.31
_exptl_absorpt_coefficient_mu 1.18
_exptl_absorpt_correction_T_max 0.8911
_exptl_absorpt_correction_T_min 0.7185
_exptl_absorpt_correction_type multi-scan
_exptl_absorpt_process_details
;
        CrysAlisPro, Oxford Diffraction Ltd.,
        Version 1.171.33.42 (release 29-05-2009 CrysAlis171 .NET)
        (compiled May 29 2009,17:40:42)
        empirical absorption correction using spherical harmonics,
 implemented in SCALE3 ABSPACK scaling algorithm.
;
_exptl_crystal_density_diffrn 1.551
_exptl_crystal_F_000 462
_exptl_crystal_size_max 0.3
_exptl_crystal_size_mid 0.15
_exptl_crystal_size_min 0.1
_refine_diff_density_max 0.382
_refine_diff_density_min -0.259
_refine_diff_density_rms 0.055
_refine_ls_extinction_method none
_refine_ls_goodness_of_fit_ref 1.086
_refine_ls_hydrogen_treatment mixed
_refine_ls_matrix_type full
_refine_ls_number_parameters 138
_refine_ls_number_reflns 1946
_refine_ls_number_restraints 1
_refine_ls_restrained_S_all 1.088
_refine_ls_R_factor_all 0.0297
_refine_ls_R_factor_gt 0.0248
_refine_ls_shift/su_max 0
_refine_ls_shift/su_mean 0
_refine_ls_structure_factor_coef Fsqd
_refine_ls_weighting_details 'calc w=1/[\s^2^(Fo^2^)+(0.0406P)^2^+0.1647P] where P=(Fo^2^+2Fc^2^)/3'
_refine_ls_weighting_scheme calc
_refine_ls_wR_factor_gt 0.0701
_refine_ls_wR_factor_ref 0.0715
_reflns_number_gt 1664
_reflns_number_total 1946
_reflns_threshold_expression >2sigma(I)
_cod_data_source_file ic1024586_si_001.cif
_cod_data_source_block js30
_cod_original_cell_volume 954.53(4)
_cod_database_code 4324871

loop_
_symmetry_equiv_pos_as_xyz
'x, y, z'
'-x, y+1/2, -z+1/2'
'-x, -y, -z'
'x, -y-1/2, z-1/2'

loop_
_atom_site_label
_atom_site_type_symbol
_atom_site_fract_x
_atom_site_fract_y
_atom_site_fract_z
_atom_site_U_iso_or_equiv
_atom_site_adp_type
_atom_site_occupancy
_atom_site_symmetry_multiplicity
_atom_site_calc_flag
_atom_site_refinement_flags
Cu1 Cu 0.5 0 0.5 0.01624(11) Uani 1 2 d S
O01 O 0.3668(2) -0.08705(7) 0.56353(12) 0.0195(3) Uani 1 1 d .
O02 O -0.3801(2) -0.11474(7) 0.35874(13) 0.0205(3) Uani 1 1 d D
N10 N 0.0110(2) -0.05463(8) 0.36939(14) 0.0159(3) Uani 1 1 d .
N11 N 0.1516(3) 0.00404(8) 0.34259(15) 0.0155(3) Uani 1 1 d .
C02 C -0.2360(3) -0.17086(10) 0.45557(17) 0.0169(4) Uani 1 1 d .
C07 C 0.0172(3) -0.16508(11) 0.51912(16) 0.0163(4) Uani 1 1 d .
C08 C 0.1410(3) -0.09835(10) 0.48316(17) 0.0157(3) Uani 1 1 d .
C06 C 0.1525(3) -0.22435(10) 0.62007(17) 0.0190(4) Uani 1 1 d .
H06 H 0.3199 -0.2216 0.6622 0.023 Uiso 1 1 calc R
C04 C -0.2072(3) -0.28971(10) 0.59767(18) 0.0219(4) Uani 1 1 d .
H04 H -0.2822 -0.3305 0.6251 0.026 Uiso 1 1 calc R
C03 C -0.3450(3) -0.23280(10) 0.49722(18) 0.0204(4) Uani 1 1 d .
H03 H -0.5122 -0.2358 0.4569 0.024 Uiso 1 1 calc R
C05 C 0.0430(3) -0.28681(11) 0.65843(18) 0.0216(4) Uani 1 1 d .
H05 H 0.1354 -0.3264 0.724 0.026 Uiso 1 1 calc R
C12 C 0.0330(3) 0.04781(10) 0.23063(18) 0.0187(4) Uani 1 1 d .
C13 C -0.2336(3) 0.03862(12) 0.1419(2) 0.0262(4) Uani 1 1 d .
H13A H -0.3146 0.0509 0.1984 0.039 Uiso 1 1 calc R
H13B H -0.2696 -0.0168 0.1075 0.039 Uiso 1 1 calc R
H13C H -0.2874 0.0759 0.0631 0.039 Uiso 1 1 calc R
C14 C 0.1531(3) 0.10989(12) 0.18119(19) 0.0257(4) Uani 1 1 d .
H14A H 0.3231 0.1098 0.243 0.039 Uiso 1 1 calc R
H14B H 0.0883 0.1634 0.182 0.039 Uiso 1 1 calc R
H14C H 0.1253 0.0967 0.0866 0.039 Uiso 1 1 calc R
H02 H -0.297(4) -0.0817(12) 0.339(2) 0.039 Uiso 1 1 d D

loop_
_atom_site_aniso_label
_atom_site_aniso_U_11
_atom_site_aniso_U_22
_atom_site_aniso_U_33
_atom_site_aniso_U_23
_atom_site_aniso_U_13
_atom_site_aniso_U_12
Cu1 0.01234(17) 0.01758(17) 0.01796(17) 0.00343(12) 0.00609(13) -0.00050(12)
O01 0.0136(6) 0.0215(6) 0.0209(6) 0.0046(5) 0.0057(5) -0.0007(5)
O02 0.0150(6) 0.0207(6) 0.0244(6) 0.0043(5) 0.0077(5) 0.0000(5)
N10 0.0155(7) 0.0153(7) 0.0174(7) -0.0001(6) 0.0080(6) -0.0020(6)
N11 0.0160(7) 0.0143(7) 0.0178(7) -0.0004(6) 0.0091(6) -0.0018(6)
C02 0.0183(8) 0.0160(8) 0.0161(8) -0.0003(7) 0.0074(7) 0.0002(7)
C07 0.0180(9) 0.0154(8) 0.0167(8) -0.0013(6) 0.0090(7) -0.0004(7)
C08 0.0162(8) 0.0149(8) 0.0178(8) -0.0016(6) 0.0093(7) 0.0014(7)
C06 0.0175(9) 0.0197(9) 0.0187(8) 0.0001(7) 0.0073(7) -0.0004(7)
C04 0.0285(10) 0.0177(9) 0.0229(9) -0.0020(7) 0.0146(8) -0.0058(8)
C03 0.0175(9) 0.0203(9) 0.0240(9) -0.0039(7) 0.0098(7) -0.0035(7)
C05 0.0260(10) 0.0188(9) 0.0197(9) 0.0023(7) 0.0100(8) 0.0009(8)
C12 0.0198(9) 0.0180(9) 0.0177(8) -0.0004(7) 0.0080(7) 0.0012(7)
C13 0.0223(10) 0.0263(10) 0.0222(9) 0.0060(8) 0.0032(8) -0.0020(8)
C14 0.0230(10) 0.0286(10) 0.0217(9) 0.0065(8) 0.0068(8) -0.0022(8)

loop_
_atom_type_symbol
_atom_type_description
_atom_type_scat_dispersion_real
_atom_type_scat_dispersion_imag
_atom_type_scat_source
C C 0.003 0.002 'International Tables Vol C Tables 4.2.6.8 and 6.1.1.4'
H H 0 0 'International Tables Vol C Tables 4.2.6.8 and 6.1.1.4'
Cu Cu 0.32 1.265 'International Tables Vol C Tables 4.2.6.8 and 6.1.1.4'
N N 0.006 0.003 'International Tables Vol C Tables 4.2.6.8 and 6.1.1.4'
O O 0.011 0.006 'International Tables Vol C Tables 4.2.6.8 and 6.1.1.4'

loop_
_geom_angle_atom_site_label_1
_geom_angle_atom_site_label_2
_geom_angle_atom_site_label_3
_geom_angle
_geom_angle_site_symmetry_1
_geom_angle_site_symmetry_3
O01 Cu1 O01 180.00(5) 3_656 .
O01 Cu1 N11 99.08(5) 3_656 .
O01 Cu1 N11 80.92(5) . .
O01 Cu1 N11 80.92(5) 3_656 3_656
O01 Cu1 N11 99.08(5) . 3_656
N11 Cu1 N11 180.00(8) . 3_656
O01 Cu1 C08 26.10(5) 3_656 3_656
O01 Cu1 C08 153.90(5) . 3_656
N11 Cu1 C08 125.18(5) . 3_656
N11 Cu1 C08 54.82(5) 3_656 3_656
O01 Cu1 C08 153.90(5) 3_656 .
O01 Cu1 C08 26.10(5) . .
N11 Cu1 C08 54.82(5) . .
N11 Cu1 C08 125.18(5) 3_656 .
C08 Cu1 C08 180.00(6) 3_656 .
O01 Cu1 O02 87.38(5) 3_656 3_556
O01 Cu1 O02 92.62(5) . 3_556
N11 Cu1 O02 88.41(5) . 3_556
N11 Cu1 O02 91.59(5) 3_656 3_556
C08 Cu1 O02 88.90(4) 3_656 3_556
C08 Cu1 O02 91.10(4) . 3_556
O01 Cu1 O02 92.62(5) 3_656 1_655
O01 Cu1 O02 87.38(5) . 1_655
N11 Cu1 O02 91.59(5) . 1_655
N11 Cu1 O02 88.41(5) 3_656 1_655
C08 Cu1 O02 91.10(4) 3_656 1_655
C08 Cu1 O02 88.90(4) . 1_655
O02 Cu1 O02 180 3_556 1_655
C08 O01 Cu1 113.06(10) . .
C02 O02 Cu1 107.45(9) . 1_455
C02 O02 H02 110.5(16) . .
Cu1 O02 H02 93.0(16) 1_455 .
C08 N10 N11 111.70(13) . .
C12 N11 N10 114.18(14) . .
C12 N11 Cu1 135.94(12) . .
N10 N11 Cu1 109.85(10) . .
O02 C02 C03 118.25(15) . .
O02 C02 C07 121.87(15) . .
C03 C02 C07 119.78(15) . .
C06 C07 C02 118.35(15) . .
C06 C07 C08 119.85(15) . .
C02 C07 C08 121.80(15) . .
O01 C08 N10 124.40(16) . .
O01 C08 C07 118.45(14) . .
N10 C08 C07 117.15(14) . .
O01 C08 Cu1 40.84(7) . .
N10 C08 Cu1 83.56(10) . .
C07 C08 Cu1 159.27(11) . .
C05 C06 C07 121.52(16) . .
C05 C06 H06 119.2 . .
C07 C06 H06 119.2 . .
C03 C04 C05 120.69(16) . .
C03 C04 H04 119.7 . .
C05 C04 H04 119.7 . .
C04 C03 C02 120.50(16) . .
C04 C03 H03 119.7 . .
C02 C03 H03 119.7 . .
C06 C05 C04 119.10(16) . .
C06 C05 H05 120.4 . .
C04 C05 H05 120.4 . .
N11 C12 C14 121.93(16) . .
N11 C12 C13 122.10(16) . .
C14 C12 C13 115.97(15) . .
C12 C13 H13A 109.5 . .
C12 C13 H13B 109.5 . .
H13A C13 H13B 109.5 . .
C12 C13 H13C 109.5 . .
H13A C13 H13C 109.5 . .
H13B C13 H13C 109.5 . .
C12 C14 H14A 109.5 . .
C12 C14 H14B 109.5 . .
H14A C14 H14B 109.5 . .
C12 C14 H14C 109.5 . .
H14A C14 H14C 109.5 . .
H14B C14 H14C 109.5 . .

loop_
_geom_bond_atom_site_label_1
_geom_bond_atom_site_label_2
_geom_bond_distance
_geom_bond_site_symmetry_2
Cu1 O01 1.9093(12) 3_656
Cu1 O01 1.9093(12) .
Cu1 N11 2.0524(15) .
Cu1 N11 2.0524(15) 3_656
Cu1 C08 2.6864(17) 3_656
Cu1 C08 2.6864(17) .
Cu1 O02 2.6978(13) 3_556
Cu1 O02 2.6978(13) 1_655
O01 C08 1.284(2) .
O02 C02 1.362(2) .
O02 Cu1 2.6978(13) 1_455
O02 H02 0.835(16) .
N10 C08 1.315(2) .
N10 N11 1.4071(19) .
N11 C12 1.290(2) .
C02 C03 1.393(2) .
C02 C07 1.408(2) .
C07 C06 1.402(2) .
C07 C08 1.477(2) .
C06 C05 1.382(2) .
C06 H06 0.93 .
C04 C03 1.377(2) .
C04 C05 1.391(2) .
C04 H04 0.93 .
C03 H03 0.93 .
C05 H05 0.93 .
C12 C14 1.484(2) .
C12 C13 1.499(2) .
C13 H13A 0.96 .
C13 H13B 0.96 .
C13 H13C 0.96 .
C14 H14A 0.96 .
C14 H14B 0.96 .
C14 H14C 0.96 .

loop_
_geom_hbond_atom_site_label_D
_geom_hbond_atom_site_label_H
_geom_hbond_atom_site_label_A
_geom_hbond_distance_DH
_geom_hbond_distance_HA
_geom_hbond_distance_DA
_geom_hbond_angle_DHA
O02 H02 N10 0.835(16) 1.848(18) 2.5764(18) 145(2)

loop_
_geom_torsion_atom_site_label_1
_geom_torsion_atom_site_label_2
_geom_torsion_atom_site_label_3
_geom_torsion_atom_site_label_4
_geom_torsion
_geom_torsion_site_symmetry_1
O01 Cu1 O01 C08 2E1(10) 3_656
N11 Cu1 O01 C08 -0.81(11) .
N11 Cu1 O01 C08 179.19(11) 3_656
C08 Cu1 O01 C08 180 3_656
O02 Cu1 O01 C08 87.16(11) 3_556
O02 Cu1 O01 C08 -92.84(11) 1_655
C08 N10 N11 C12 178.99(14) .
C08 N10 N11 Cu1 -2.85(16) .
O01 Cu1 N11 C12 -0.39(18) 3_656
O01 Cu1 N11 C12 179.61(18) .
N11 Cu1 N11 C12 18E1(10) 3_656
C08 Cu1 N11 C12 -0.82(19) 3_656
C08 Cu1 N11 C12 179.18(19) .
O02 Cu1 N11 C12 86.71(17) 3_556
O02 Cu1 N11 C12 -93.29(17) 1_655
O01 Cu1 N11 N10 -177.98(9) 3_656
O01 Cu1 N11 N10 2.02(9) .
N11 Cu1 N11 N10 0E1(7) 3_656
C08 Cu1 N11 N10 -178.42(9) 3_656
C08 Cu1 N11 N10 1.58(9) .
O02 Cu1 N11 N10 -90.89(10) 3_556
O02 Cu1 N11 N10 89.11(10) 1_655
Cu1 O02 C02 C03 82.29(15) 1_455
Cu1 O02 C02 C07 -94.28(15) 1_455
O02 C02 C07 C06 178.64(15) .
C03 C02 C07 C06 2.1(2) .
O02 C02 C07 C08 -0.7(2) .
C03 C02 C07 C08 -177.24(15) .
Cu1 O01 C08 N10 -0.8(2) .
Cu1 O01 C08 C07 178.82(11) .
N11 N10 C08 O01 2.6(2) .
N11 N10 C08 C07 -177.03(13) .
N11 N10 C08 Cu1 2.06(11) .
C06 C07 C08 O01 -12.8(2) .
C02 C07 C08 O01 166.52(15) .
C06 C07 C08 N10 166.75(15) .
C02 C07 C08 N10 -13.9(2) .
C06 C07 C08 Cu1 -10.7(4) .
C02 C07 C08 Cu1 168.7(2) .
O01 Cu1 C08 O01 180 3_656
N11 Cu1 C08 O01 179.02(13) .
N11 Cu1 C08 O01 -0.98(13) 3_656
C08 Cu1 C08 O01 -5E1(10) 3_656
O02 Cu1 C08 O01 -93.70(11) 3_556
O02 Cu1 C08 O01 86.30(11) 1_655
O01 Cu1 C08 N10 -0.63(17) 3_656
O01 Cu1 C08 N10 179.37(17) .
N11 Cu1 C08 N10 -1.60(9) .
N11 Cu1 C08 N10 178.40(9) 3_656
C08 Cu1 C08 N10 13E1(10) 3_656
O02 Cu1 C08 N10 85.67(9) 3_556
O02 Cu1 C08 N10 -94.33(9) 1_655
O01 Cu1 C08 C07 177.1(3) 3_656
O01 Cu1 C08 C07 -2.9(3) .
N11 Cu1 C08 C07 176.1(3) .
N11 Cu1 C08 C07 -3.9(3) 3_656
C08 Cu1 C08 C07 -5E1(10) 3_656
O02 Cu1 C08 C07 -96.6(3) 3_556
O02 Cu1 C08 C07 83.4(3) 1_655
C02 C07 C06 C05 -0.6(2) .
C08 C07 C06 C05 178.78(15) .
C05 C04 C03 C02 -0.5(3) .
O02 C02 C03 C04 -178.23(15) .
C07 C02 C03 C04 -1.6(2) .
C07 C06 C05 C04 -1.5(3) .
C03 C04 C05 C06 2.0(3) .
N10 N11 C12 C14 -176.81(15) .
Cu1 N11 C12 C14 5.7(3) .
N10 N11 C12 C13 2.7(2) .
Cu1 N11 C12 C13 -174.86(13) .
